data_7055334
loop_
_publ_author_name
'Kleisath, Elizabeth'
'Yutronkie, Nathan J.'
'Korobkov, Ilia'
'Gabidullin, Bulat M.'
'Brusso, Jaclyn L.'

_publ_section_title
;
 Alkyl-functionalization of 3,5-bis(2-pyridyl)-1,2,4,6-thiatriazine
;
_journal_issue 5
_journal_name_full 'New J. Chem.'
_journal_page_first 4472
_journal_paper_doi 10.1039/C5NJ02611C
_journal_volume 40
_journal_year 2016
_chemical_formula_sum 'C14 H13 I N5 Na S'
_chemical_formula_weight 433.24
_space_group_crystal_system triclinic
_space_group_IT_number 2
_space_group_name_Hall '-P 1'
_space_group_name_H-M_alt 'P -1'
_symmetry_space_group_name_Hall '-P 1'
_symmetry_space_group_name_H-M 'P -1'
_atom_sites_solution_hydrogens geom
_audit_creation_method SHELXL-2014/7
_audit_update_record
;
2015-09-24 deposited with the CCDC.
2016-01-19 downloaded from the CCDC.
;
_cell_angle_alpha 109.4798(8)
_cell_angle_beta 116.3682(8)
_cell_angle_gamma 102.2525(9)
_cell_formula_units_Z 2
_cell_length_a 10.1629(3)
_cell_length_b 10.3262(3)
_cell_length_c 10.3488(3)
_cell_measurement_reflns_used 7857
_cell_measurement_temperature 200(2)
_cell_measurement_theta_max 28.43
_cell_measurement_theta_min 2.31
_cell_volume 829.70(4)
_computing_cell_refinement 'APEX II, Bruker (2009)'
_computing_data_collection 'APEX II, Bruker (2009)'
_computing_data_reduction 'XPREP, Bruker (2009)'
_computing_molecular_graphics 'SHELXTL, Bruker (2004)'
_computing_publication_material 'SHELXTL, Bruker (2004)'
_computing_structure_refinement 'SHELXL-2014/7 (Sheldrick, 2014)'
_computing_structure_solution 'SHELXS-03 (Sheldrick, 2003)'
_diffrn_ambient_temperature 200(2)
_diffrn_measured_fraction_theta_full 0.977
_diffrn_measured_fraction_theta_max 0.971
_diffrn_measurement_device_type 'Bruker APEX-II CCD'
_diffrn_measurement_method '\f and \w scans'
_diffrn_radiation_type MoK\a
_diffrn_radiation_wavelength 0.71073
_diffrn_reflns_av_R_equivalents 0.0109
_diffrn_reflns_av_unetI/netI 0.0131
_diffrn_reflns_Laue_measured_fraction_full 0.977
_diffrn_reflns_Laue_measured_fraction_max 0.971
_diffrn_reflns_limit_h_max 12
_diffrn_reflns_limit_h_min -13
_diffrn_reflns_limit_k_max 13
_diffrn_reflns_limit_k_min -13
_diffrn_reflns_limit_l_max 13
_diffrn_reflns_limit_l_min -13
_diffrn_reflns_number 8711
_diffrn_reflns_point_group_measured_fraction_full 0.977
_diffrn_reflns_point_group_measured_fraction_max 0.971
_diffrn_reflns_theta_full 25.242
_diffrn_reflns_theta_max 28.425
_diffrn_reflns_theta_min 2.313
_exptl_absorpt_coefficient_mu 2.084
_exptl_absorpt_correction_T_max 0.7457
_exptl_absorpt_correction_T_min 0.6497
_exptl_absorpt_correction_type multi-scan
_exptl_absorpt_process_details 'SADABS, Bruker (2003)'
_exptl_crystal_colour yellow
_exptl_crystal_density_diffrn 1.734
_exptl_crystal_density_meas ?
_exptl_crystal_description block
_exptl_crystal_F_000 424
_exptl_crystal_size_max 0.180
_exptl_crystal_size_mid 0.160
_exptl_crystal_size_min 0.160
_refine_diff_density_max 0.722
_refine_diff_density_min -0.425
_refine_diff_density_rms 0.050
_refine_ls_extinction_method none
_refine_ls_goodness_of_fit_ref 1.035
_refine_ls_hydrogen_treatment constr
_refine_ls_matrix_type full
_refine_ls_number_parameters 199
_refine_ls_number_reflns 4062
_refine_ls_number_restraints 0
_refine_ls_restrained_S_all 1.035
_refine_ls_R_factor_all 0.0176
_refine_ls_R_factor_gt 0.0167
_refine_ls_shift/su_max 0.002
_refine_ls_shift/su_mean 0.000
_refine_ls_structure_factor_coef Fsqd
_refine_ls_weighting_details 'w=1/[\s^2^(Fo^2^)+(0.0237P)^2^+0.3038P] where P=(Fo^2^+2Fc^2^)/3'
_refine_ls_weighting_scheme calc
_refine_ls_wR_factor_gt 0.0434
_refine_ls_wR_factor_ref 0.0439
_reflns_Friedel_coverage 0.000
_reflns_number_gt 3897
_reflns_number_total 4062
_reflns_threshold_expression 'I > 2\s(I)'
_cod_data_source_file c5nj02611c2.cif
_cod_data_source_block jb039
_cod_depositor_comments
;
The following automatic conversions were performed:

'_exptl_crystal_density_meas' value 'n/a' was changed to '?' - the
value is perceived as not measured.

Automatic conversion script
Id: cif_fix_values 4268 2015-11-12 08:31:59Z antanas 

 Adding full bibliography for 7055334--7055337.cif.
;
_cod_original_cell_volume 829.69(4)
_cod_database_code 7055334
_shelx_shelxl_version_number 2014/7
_shelx_space_group_comment
; 
The symmetry employed for this shelxl refinement is uniquely defined 
by the following loop, which should always be used as a source of 
symmetry information in preference to the above space-group names. 
They are only intended as comments. 
;
_shelx_estimated_absorpt_t_min 0.705
_shelx_estimated_absorpt_t_max 0.732

loop_
_space_group_symop_operation_xyz
'x, y, z'
'-x, -y, -z'

loop_
_atom_site_label
_atom_site_type_symbol
_atom_site_fract_x
_atom_site_fract_y
_atom_site_fract_z
_atom_site_U_iso_or_equiv
_atom_site_adp_type
_atom_site_occupancy
_atom_site_site_symmetry_order
_atom_site_calc_flag
_atom_site_refinement_flags_posn
_atom_site_refinement_flags_adp
I1 I 0.75968(2) 0.04125(2) 0.56392(2) 0.03518(4) Uani 1 1 d . .
S1 S 0.60155(5) 0.60958(4) 0.27252(5) 0.03222(8) Uani 1 1 d . .
Na1 Na 0.52228(8) 0.19303(7) 0.46150(7) 0.03443(13) Uani 1 1 d . .
N1 N 0.59578(15) 0.37739(13) 0.37772(15) 0.0280(2) Uani 1 1 d . .
N2 N 0.72441(16) 0.45065(15) 0.69839(16) 0.0331(3) Uani 1 1 d . .
N3 N 0.39042(15) 0.08347(14) 0.16271(15) 0.0306(2) Uani 1 1 d . .
N007 N 0.50880(16) 0.42240(14) 0.14498(16) 0.0326(3) Uani 1 1 d . .
N008 N 0.65440(18) 0.64023(15) 0.45951(17) 0.0361(3) Uani 1 1 d . .
C1 C 0.65872(17) 0.52481(16) 0.48652(17) 0.0274(3) Uani 1 1 d . .
C2 C 0.51721(16) 0.33691(16) 0.21526(17) 0.0268(3) Uani 1 1 d . .
C3 C 0.73999(17) 0.56564(17) 0.66494(17) 0.0286(3) Uani 1 1 d . .
C4 C 0.83017(19) 0.71758(18) 0.7873(2) 0.0358(3) Uani 1 1 d . .
H4A H 0.8381 0.7962 0.7591 0.043 Uiso 1 1 calc R U
C5 C 0.9081(2) 0.7514(2) 0.9512(2) 0.0413(4) Uani 1 1 d . .
H5A H 0.9692 0.8539 1.0376 0.050 Uiso 1 1 calc R U
C6 C 0.8957(2) 0.6344(2) 0.9869(2) 0.0427(4) Uani 1 1 d . .
H6A H 0.9503 0.6545 1.0982 0.051 Uiso 1 1 calc R U
C7 C 0.8024(2) 0.4868(2) 0.8577(2) 0.0401(3) Uani 1 1 d . .
H7A H 0.7930 0.4066 0.8834 0.048 Uiso 1 1 calc R U
C8 C 0.41963(16) 0.16930(16) 0.09775(17) 0.0272(3) Uani 1 1 d . .
C9 C 0.3610(2) 0.11054(19) -0.06852(19) 0.0365(3) Uani 1 1 d . .
H9A H 0.3868 0.1747 -0.1096 0.044 Uiso 1 1 calc R U
C10 C 0.2638(2) -0.0442(2) -0.1736(2) 0.0435(4) Uani 1 1 d . .
H10A H 0.2215 -0.0881 -0.2881 0.052 Uiso 1 1 calc R U
C11 C 0.2300(2) -0.13250(19) -0.1086(2) 0.0431(4) Uani 1 1 d . .
H11A H 0.1621 -0.2383 -0.1778 0.052 Uiso 1 1 calc R U
C12 C 0.2964(2) -0.06485(18) 0.0598(2) 0.0382(3) Uani 1 1 d . .
H12A H 0.2739 -0.1271 0.1040 0.046 Uiso 1 1 calc R U
C13 C 0.7922(2) 0.66557(19) 0.2917(2) 0.0401(3) Uani 1 1 d . .
H13A H 0.7701 0.6436 0.1815 0.048 Uiso 1 1 calc R U
H13B H 0.8548 0.7768 0.3653 0.048 Uiso 1 1 calc R U
C14 C 0.8962(3) 0.5899(2) 0.3579(3) 0.0547(5) Uani 1 1 d . .
H14A H 0.9969 0.6274 0.3639 0.082 Uiso 1 1 calc R U
H14B H 0.9222 0.6133 0.4686 0.082 Uiso 1 1 calc R U
H14C H 0.8372 0.4798 0.2844 0.082 Uiso 1 1 calc R U

loop_
_atom_site_aniso_label
_atom_site_aniso_U_11
_atom_site_aniso_U_22
_atom_site_aniso_U_33
_atom_site_aniso_U_23
_atom_site_aniso_U_13
_atom_site_aniso_U_12
I1 0.04060(6) 0.02811(6) 0.03585(6) 0.01736(4) 0.02113(5) 0.01079(4)
S1 0.03928(18) 0.02837(17) 0.03682(18) 0.02151(15) 0.02262(16) 0.01496(14)
Na1 0.0391(3) 0.0287(3) 0.0305(3) 0.0178(2) 0.0164(3) 0.0082(2)
N1 0.0307(6) 0.0245(5) 0.0271(5) 0.0142(5) 0.0144(5) 0.0103(5)
N2 0.0334(6) 0.0348(6) 0.0303(6) 0.0182(5) 0.0159(5) 0.0140(5)
N3 0.0334(6) 0.0270(6) 0.0316(6) 0.0143(5) 0.0196(5) 0.0095(5)
N007 0.0375(6) 0.0291(6) 0.0310(6) 0.0173(5) 0.0185(5) 0.0109(5)
N008 0.0499(8) 0.0278(6) 0.0356(6) 0.0180(5) 0.0258(6) 0.0159(6)
C1 0.0272(6) 0.0267(6) 0.0305(6) 0.0154(5) 0.0173(5) 0.0103(5)
C2 0.0256(6) 0.0284(6) 0.0297(6) 0.0162(5) 0.0165(5) 0.0113(5)
C3 0.0260(6) 0.0300(7) 0.0290(6) 0.0140(5) 0.0154(5) 0.0112(5)
C4 0.0327(7) 0.0318(7) 0.0350(7) 0.0118(6) 0.0179(6) 0.0108(6)
C5 0.0314(7) 0.0431(9) 0.0312(7) 0.0068(7) 0.0147(6) 0.0108(7)
C6 0.0321(7) 0.0605(11) 0.0292(7) 0.0183(7) 0.0160(6) 0.0182(7)
C7 0.0380(8) 0.0505(10) 0.0343(8) 0.0252(7) 0.0183(7) 0.0200(7)
C8 0.0262(6) 0.0274(6) 0.0290(6) 0.0142(5) 0.0161(5) 0.0107(5)
C9 0.0427(8) 0.0365(8) 0.0314(7) 0.0176(6) 0.0221(7) 0.0141(7)
C10 0.0483(9) 0.0400(9) 0.0300(7) 0.0094(7) 0.0219(7) 0.0113(7)
C11 0.0449(9) 0.0283(7) 0.0401(8) 0.0063(6) 0.0241(7) 0.0059(7)
C12 0.0435(8) 0.0266(7) 0.0421(8) 0.0146(6) 0.0265(7) 0.0086(6)
C13 0.0428(8) 0.0341(8) 0.0502(9) 0.0246(7) 0.0300(8) 0.0116(7)
C14 0.0489(10) 0.0487(11) 0.0838(15) 0.0409(11) 0.0423(11) 0.0233(9)

loop_
_atom_type_symbol
_atom_type_description
_atom_type_scat_dispersion_real
_atom_type_scat_dispersion_imag
_atom_type_scat_source
C C 0.0033 0.0016 'International Tables Vol C Tables 4.2.6.8 and 6.1.1.4'
H H 0.0000 0.0000 'International Tables Vol C Tables 4.2.6.8 and 6.1.1.4'
N N 0.0061 0.0033 'International Tables Vol C Tables 4.2.6.8 and 6.1.1.4'
S S 0.1246 0.1234 'International Tables Vol C Tables 4.2.6.8 and 6.1.1.4'
Na Na 0.0362 0.0249 'International Tables Vol C Tables 4.2.6.8 and 6.1.1.4'
I I -0.4742 1.8119 'International Tables Vol C Tables 4.2.6.8 and 6.1.1.4'

loop_
_geom_angle_atom_site_label_1
_geom_angle_atom_site_label_2
_geom_angle_atom_site_label_3
_geom_angle
_geom_angle_site_symmetry_1
_geom_angle_site_symmetry_3
Na1 I1 Na1 85.589(16) . 2_656
N008 S1 N007 108.54(7) . .
N008 S1 C13 103.52(8) . .
N007 S1 C13 103.37(8) . .
N3 Na1 N1 66.47(4) . .
N3 Na1 N2 133.06(5) . .
N1 Na1 N2 66.64(4) . .
N3 Na1 N008 105.48(5) . 2_666
N1 Na1 N008 84.42(4) . 2_666
N2 Na1 N008 72.05(4) . 2_666
N3 Na1 I1 104.15(4) . .
N1 Na1 I1 116.04(4) . .
N2 Na1 I1 94.02(4) . .
N008 Na1 I1 148.99(3) 2_666 .
N3 Na1 I1 94.96(3) . 2_656
N1 Na1 I1 146.92(4) . 2_656
N2 Na1 I1 126.78(4) . 2_656
N008 Na1 I1 74.18(3) 2_666 2_656
I1 Na1 I1 94.410(16) . 2_656
C1 N1 C2 117.47(12) . .
C1 N1 Na1 117.11(9) . .
C2 N1 Na1 119.81(9) . .
C7 N2 C3 117.13(14) . .
C7 N2 Na1 125.29(12) . .
C3 N2 Na1 116.94(10) . .
C12 N3 C8 117.44(13) . .
C12 N3 Na1 121.70(11) . .
C8 N3 Na1 120.69(10) . .
C2 N007 S1 115.98(11) . .
C1 N008 S1 116.05(11) . .
C1 N008 Na1 121.35(10) . 2_666
S1 N008 Na1 104.86(6) . 2_666
N008 C1 N1 129.35(13) . .
N008 C1 C3 114.25(13) . .
N1 C1 C3 116.34(12) . .
N007 C2 N1 129.72(13) . .
N007 C2 C8 115.01(12) . .
N1 C2 C8 115.22(12) . .
N2 C3 C4 123.04(14) . .
N2 C3 C1 117.09(13) . .
C4 C3 C1 119.85(14) . .
C5 C4 C3 118.42(16) . .
C6 C5 C4 119.00(16) . .
C5 C6 C7 118.72(16) . .
N2 C7 C6 123.67(17) . .
N3 C8 C9 123.14(14) . .
N3 C8 C2 115.98(12) . .
C9 C8 C2 120.86(13) . .
C8 C9 C10 118.52(15) . .
C11 C10 C9 118.68(15) . .
C10 C11 C12 118.98(15) . .
N3 C12 C11 123.21(15) . .
C14 C13 S1 115.40(12) . .

loop_
_geom_bond_atom_site_label_1
_geom_bond_atom_site_label_2
_geom_bond_distance
_geom_bond_site_symmetry_2
I1 Na1 3.1373(7) .
I1 Na1 3.1775(6) 2_656
S1 N008 1.6522(14) .
S1 N007 1.6693(13) .
S1 C13 1.7986(17) .
Na1 N3 2.4453(14) .
Na1 N1 2.4508(13) .
Na1 N2 2.4828(15) .
Na1 N008 2.9213(16) 2_666
Na1 I1 3.1775(6) 2_656
N1 C1 1.3409(18) .
N1 C2 1.3550(18) .
N2 C7 1.337(2) .
N2 C3 1.341(2) .
N3 C12 1.3342(19) .
N3 C8 1.3374(18) .
N007 C2 1.3117(18) .
N008 C1 1.3168(19) .
N008 Na1 2.9213(16) 2_666
C1 C3 1.4992(19) .
C2 C8 1.5014(19) .
C3 C4 1.392(2) .
C4 C5 1.386(2) .
C5 C6 1.373(3) .
C6 C7 1.382(3) .
C8 C9 1.387(2) .
C9 C10 1.389(2) .
C10 C11 1.372(3) .
C11 C12 1.386(2) .
C13 C14 1.503(3) .

loop_
_geom_torsion_atom_site_label_1
_geom_torsion_atom_site_label_2
_geom_torsion_atom_site_label_3
_geom_torsion_atom_site_label_4
_geom_torsion
_geom_torsion_site_symmetry_1
_geom_torsion_site_symmetry_4
N008 S1 N007 C2 -10.43(14) . .
C13 S1 N007 C2 99.04(13) . .
N007 S1 N008 C1 18.25(14) . .
C13 S1 N008 C1 -91.11(13) . .
N007 S1 N008 Na1 -118.53(6) . 2_666
C13 S1 N008 Na1 132.11(7) . 2_666
S1 N008 C1 N1 -15.2(2) . .
Na1 N008 C1 N1 113.98(15) 2_666 .
S1 N008 C1 C3 167.73(10) . .
Na1 N008 C1 C3 -63.07(15) 2_666 .
C2 N1 C1 N008 1.0(2) . .
Na1 N1 C1 N008 -152.62(13) . .
C2 N1 C1 C3 177.98(12) . .
Na1 N1 C1 C3 24.38(16) . .
S1 N007 C2 N1 -2.9(2) . .
S1 N007 C2 C8 174.35(10) . .
C1 N1 C2 N007 9.6(2) . .
Na1 N1 C2 N007 162.47(13) . .
C1 N1 C2 C8 -167.65(12) . .
Na1 N1 C2 C8 -14.78(16) . .
C7 N2 C3 C4 -1.0(2) . .
Na1 N2 C3 C4 170.25(11) . .
C7 N2 C3 C1 177.33(13) . .
Na1 N2 C3 C1 -11.40(16) . .
N008 C1 C3 N2 169.01(14) . .
N1 C1 C3 N2 -8.45(19) . .
N008 C1 C3 C4 -12.6(2) . .
N1 C1 C3 C4 169.95(13) . .
N2 C3 C4 C5 0.3(2) . .
C1 C3 C4 C5 -177.96(14) . .
C3 C4 C5 C6 1.0(2) . .
C4 C5 C6 C7 -1.6(2) . .
C3 N2 C7 C6 0.3(2) . .
Na1 N2 C7 C6 -170.12(13) . .
C5 C6 C7 N2 1.0(3) . .
C12 N3 C8 C9 -1.9(2) . .
Na1 N3 C8 C9 173.51(12) . .
C12 N3 C8 C2 176.34(13) . .
Na1 N3 C8 C2 -8.24(16) . .
N007 C2 C8 N3 -162.74(13) . .
N1 C2 C8 N3 14.93(18) . .
N007 C2 C8 C9 15.6(2) . .
N1 C2 C8 C9 -166.77(14) . .
N3 C8 C9 C10 1.7(2) . .
C2 C8 C9 C10 -176.44(15) . .
C8 C9 C10 C11 -0.1(3) . .
C9 C10 C11 C12 -1.3(3) . .
C8 N3 C12 C11 0.5(2) . .
Na1 N3 C12 C11 -174.90(14) . .
C10 C11 C12 N3 1.1(3) . .
N008 S1 C13 C14 54.27(17) . .
N007 S1 C13 C14 -58.89(16) . .
